data_8100268
loop_
_publ_author_name
'Vijayaraghavan, R.'
'Makker, J.'
'Kumar, P.'
'Dey, S.'
'Singh, T. P.'

_publ_section_title
;
Crystal structure of Boc-Trp(CHO)-\DPhe-Ile-\DPhe-Leu-OCH~3~, 
C~48~H~59~N~6~O~10~
;
_journal_issue 1
_journal_name_full 'Zeitschrift f\"ur Kristallographie - New Crystal Structures'
_journal_page_first 52
_journal_page_last 54
_journal_volume 218
_journal_year 2003
_chemical_formula_moiety 'C48 H59 N6 O9, O, H'
_chemical_formula_structural 'C48 H59 N6 O10'
_chemical_formula_sum 'C48 H59 N6 O10'
_chemical_formula_weight 862.00
_chemical_name_common
;
butyloxycarbonyl-tryptophan(N^indole^-formyl)-dehydro-phenylalanyl-isoleucyl-
dehydro-phenylalanyl-Leucine-methyl ester
;
_space_group_IT_number 19
_symmetry_cell_setting orthorhombic
_symmetry_space_group_name_Hall 'P 2ac 2ab'
_symmetry_space_group_name_H-M 'P 21 21 21'
_cell_angle_alpha 90.00(5)
_cell_angle_beta 90.00(5)
_cell_angle_gamma 90.00(5)
_cell_formula_units_Z 4
_cell_length_a 19.276(5)
_cell_length_b 19.439(5)
_cell_length_c 13.352(5)
_cell_measurement_temperature 293(2)
_cell_volume 5003(3)
_diffrn_ambient_temperature 293(2)
_exptl_crystal_density_diffrn 1.144
_cod_depositor_comments
;
The following automatic conversions were performed:
'_symmetry_cell_setting' value 'Orthorhombic' changed to 'orthorhombic'
according to '/home/saulius/struct/CIF-dictionaries/cif_core.dic'
dictionary named 'cif_core.dic' version 2.4.1 from 2010-06-29.

Automatic conversion script
Id: cif_fix_enum 1527 2010-12-29 10:47:43Z saulius 
;
_cod_database_code 8100268

loop_
_symmetry_equiv_pos_as_xyz
'x, y, z'
'-x+1/2, -y, z+1/2'
'x+1/2, -y+1/2, -z'
'-x, y+1/2, -z+1/2'

loop_
_atom_site_label
_atom_site_type_symbol
_atom_site_fract_x
_atom_site_fract_y
_atom_site_fract_z
_atom_site_U_iso_or_equiv
_atom_site_adp_type
_atom_site_occupancy
_atom_site_calc_flag
_atom_site_refinement_flags
_atom_site_disorder_assembly
_atom_site_disorder_group
C01 C 0.5849(6) 0.5174(5) 0.7546(10) 0.134(4) Uani 1 d . . .
H01A H 0.6143 0.5507 0.7866 0.080 Uiso 1 calc R . .
H01B H 0.6128 0.4863 0.7160 0.080 Uiso 1 calc R . .
H01C H 0.5598 0.4922 0.8046 0.080 Uiso 1 calc R . .
C02 C 0.4885(8) 0.4995(6) 0.6425(12) 0.183(7) Uani 1 d . . .
H02A H 0.4558 0.5214 0.5987 0.080 Uiso 1 calc R . .
H02B H 0.4640 0.4759 0.6948 0.080 Uiso 1 calc R . .
H02C H 0.5158 0.4671 0.6052 0.080 Uiso 1 calc R . .
C03 C 0.5716(9) 0.5993(6) 0.6142(9) 0.181(7) Uani 1 d . . .
H03A H 0.5377 0.6213 0.5724 0.080 Uiso 1 calc R . .
H03B H 0.6024 0.5725 0.5734 0.080 Uiso 1 calc R . .
H03C H 0.5976 0.6336 0.6498 0.080 Uiso 1 calc R . .
C0 C 0.5355(6) 0.5530(5) 0.6879(8) 0.108(3) Uani 1 d . . .
O0 O 0.4854(3) 0.5937(3) 0.7477(5) 0.1025(18) Uani 1 d . . .
C0P C 0.5057(4) 0.6463(4) 0.8044(6) 0.0717(17) Uani 1 d . . .
O0P O 0.5656(2) 0.6657(3) 0.8168(4) 0.0837(14) Uani 1 d . . .
N1 N 0.4502(3) 0.6769(3) 0.8434(4) 0.0721(15) Uani 1 d . . .
H1 H 0.4106 0.6568 0.8400 0.080 Uiso 1 calc R . .
C1A C 0.4553(3) 0.7441(3) 0.8918(5) 0.0639(16) Uani 1 d . . .
H1A H 0.4107 0.7529 0.9246 0.080 Uiso 1 calc R . .
C1B C 0.4669(4) 0.8016(4) 0.8161(5) 0.0714(17) Uani 1 d . . .
H1BA H 0.4742 0.8441 0.8527 0.080 Uiso 1 calc R . .
H1BB H 0.5094 0.7918 0.7797 0.080 Uiso 1 calc R . .
C1G C 0.4107(3) 0.8132(3) 0.7420(5) 0.0666(16) Uani 1 d . . .
C1D2 C 0.4208(4) 0.8445(4) 0.6463(6) 0.085(2) Uani 1 d . . .
C1D1 C 0.3438(4) 0.8008(4) 0.7506(5) 0.0745(18) Uani 1 d . . .
H1DA H 0.3232 0.7795 0.8054 0.080 Uiso 1 calc R . .
N1E1 N 0.3080(3) 0.8242(3) 0.6651(5) 0.0774(15) Uani 1 d . . .
C1E2 C 0.3574(4) 0.8515(5) 0.6012(6) 0.086(2) Uani 1 d . . .
C1Z2 C 0.3475(5) 0.8788(7) 0.5054(7) 0.126(4) Uani 1 d . . .
H1ZA H 0.3041 0.8808 0.4751 0.080 Uiso 1 calc R . .
C1H2 C 0.4068(6) 0.9024(10) 0.4591(9) 0.187(7) Uani 1 d . . .
H1HA H 0.4021 0.9237 0.3971 0.080 Uiso 1 calc R . .
CZ3 C 0.4735(7) 0.8965(11) 0.4990(9) 0.189(8) Uani 1 d . . .
C1E3 C 0.4798(5) 0.8703(6) 0.5965(7) 0.118(4) Uani 1 d . . .
H1EA H 0.5228 0.8701 0.6281 0.080 Uiso 1 calc R . .
C1F C 0.2356(4) 0.8186(6) 0.6552(8) 0.112(3) Uani 1 d . . .
H1F H -0.0016 -0.0013 0.0032 0.080 Uiso 1 d R . .
O1F O 0.2071(3) 0.8430(4) 0.5816(5) 0.119(2) Uani 1 d . . .
C1P C 0.5111(3) 0.7463(4) 0.9730(5) 0.0683(17) Uani 1 d . . .
O1P O 0.5526(2) 0.7938(2) 0.9796(4) 0.0758(13) Uani 1 d . . .
N2 N 0.5107(3) 0.6942(3) 1.0412(4) 0.0657(13) Uani 1 d . . .
H2 H 0.4815 0.6609 1.0369 0.080 Uiso 1 calc R . .
C2A C 0.5602(3) 0.6968(4) 1.1197(5) 0.0661(16) Uani 1 d . . .
C2B C 0.5462(3) 0.6938(4) 1.2166(6) 0.081(2) Uani 1 d . . .
H2B H 0.5854 0.6882 1.2563 0.080 Uiso 1 calc R . .
C2G C 0.4824(3) 0.6974(5) 1.2734(5) 0.081(2) Uani 1 d . . .
C2D2 C 0.4868(5) 0.6983(6) 1.3767(7) 0.115(3) Uani 1 d . . .
H2DB H 0.5300 0.6950 1.4076 0.080 Uiso 1 calc R . .
C2D1 C 0.4144(4) 0.6992(5) 1.2330(6) 0.100(3) Uani 1 d . . .
H2DA H 0.4084 0.6997 1.1639 0.080 Uiso 1 calc R . .
C2E1 C 0.3582(4) 0.7000(6) 1.2937(7) 0.116(3) Uani 1 d . . .
H2EA H 0.3143 0.6983 1.2649 0.080 Uiso 1 calc R . .
C2E2 C 0.4283(6) 0.7039(6) 1.4338(7) 0.122(3) Uani 1 d . . .
H2EB H 0.4327 0.7084 1.5029 0.080 Uiso 1 calc R . .
C2N C 0.3634(5) 0.7032(7) 1.3926(9) 0.131(4) Uani 1 d . . .
H2NA H 0.3241 0.7049 1.4328 0.080 Uiso 1 calc R . .
C2P C 0.6349(3) 0.6996(4) 1.0876(6) 0.0757(19) Uani 1 d . . .
O2P O 0.6783(2) 0.7279(3) 1.1430(4) 0.0981(17) Uani 1 d . . .
N3 N 0.6532(3) 0.6704(3) 1.0022(5) 0.0723(15) Uani 1 d . . .
H3 H 0.6232 0.6488 0.9664 0.080 Uiso 1 calc R . .
C3A C 0.7265(3) 0.6755(4) 0.9696(7) 0.083(2) Uani 1 d . . .
H3A H 0.7556 0.6625 1.0267 0.080 Uiso 1 calc R . .
C3B C 0.7405(4) 0.6227(5) 0.8841(10) 0.112(3) Uani 1 d . . .
H3B H 0.7036 0.6285 0.8343 0.080 Uiso 1 calc R . .
C3G2 C 0.8082(6) 0.6356(7) 0.8321(13) 0.212(9) Uani 1 d . . .
H3GA H 0.8149 0.6019 0.7805 0.080 Uiso 1 calc R . .
H3GB H 0.8455 0.6326 0.8796 0.080 Uiso 1 calc R . .
H3GC H 0.8078 0.6807 0.8028 0.080 Uiso 1 calc R . .
C3G1 C 0.7356(6) 0.5510(6) 0.9225(14) 0.163(6) Uani 1 d . . .
H3GD H 0.6891 0.5443 0.9485 0.080 Uiso 1 calc R . .
H3GE H 0.7411 0.5201 0.8661 0.080 Uiso 1 calc R . .
C3D C 0.7843(15) 0.5301(16) 1.000(2) 0.271(11) Uiso 1 d . . .
C3P C 0.7453(3) 0.7496(4) 0.9410(5) 0.0704(18) Uani 1 d . . .
O3P O 0.8036(2) 0.7705(3) 0.9548(4) 0.0837(14) Uani 1 d . . .
N4 N 0.6941(2) 0.7880(3) 0.8993(4) 0.0640(13) Uani 1 d . . .
H4 H 0.6558 0.7688 0.8816 0.080 Uiso 1 calc R . .
C4A C 0.7036(3) 0.8591(4) 0.8848(5) 0.0678(17) Uani 1 d . . .
C4B C 0.6957(3) 0.8925(4) 0.7943(5) 0.0695(17) Uani 1 d . . .
H4B H 0.7024 0.9399 0.7973 0.080 Uiso 1 calc R . .
C4G C 0.6791(3) 0.8672(4) 0.6970(4) 0.0634(16) Uani 1 d . . .
C4D1 C 0.6670(4) 0.7977(4) 0.6730(5) 0.0755(19) Uani 1 d . . .
H4DA H 0.6669 0.7643 0.7228 0.080 Uiso 1 calc R . .
C4D2 C 0.6794(3) 0.9147(4) 0.6201(5) 0.0722(18) Uani 1 d . . .
H4DB H 0.6874 0.9607 0.6354 0.080 Uiso 1 calc R . .
C4E1 C 0.6551(4) 0.7796(4) 0.5718(6) 0.088(2) Uani 1 d . . .
H4EA H 0.6474 0.7337 0.5557 0.080 Uiso 1 calc R . .
C4E2 C 0.6681(4) 0.8965(5) 0.5198(6) 0.085(2) Uani 1 d . . .
H4EB H 0.6696 0.9298 0.4699 0.080 Uiso 1 calc R . .
C4N C 0.6546(5) 0.8285(5) 0.4959(6) 0.092(2) Uani 1 d . . .
H4N H 0.6454 0.8158 0.4301 0.080 Uiso 1 calc R . .
C4P C 0.7176(4) 0.9023(4) 0.9731(4) 0.0702(18) Uani 1 d . . .
O4P O 0.7488(4) 0.9568(3) 0.9705(4) 0.116(2) Uani 1 d . . .
N5 N 0.6903(3) 0.8790(3) 1.0594(4) 0.0696(14) Uani 1 d . . .
H5 H 0.6686 0.8404 1.0577 0.080 Uiso 1 calc R . .
C5A C 0.6945(3) 0.9138(4) 1.1548(5) 0.0646(16) Uani 1 d . . .
H5A H 0.6994 0.9631 1.1411 0.080 Uiso 1 calc R . .
C5B C 0.6260(3) 0.9038(5) 1.2140(6) 0.086(2) Uani 1 d . . .
H5BA H 0.6175 0.8550 1.2225 0.080 Uiso 1 calc R . .
H5BB H 0.6312 0.9239 1.2801 0.080 Uiso 1 calc R . .
C5G C 0.5646(4) 0.9358(6) 1.1635(7) 0.101(3) Uani 1 d . . .
H5GA H 0.5647 0.9180 1.0948 0.080 Uiso 1 calc R . .
C5D1 C 0.4965(8) 0.9061(9) 1.2144(13) 0.176(5) Uiso 1 d . . .
C5D2 C 0.5687(8) 1.0121(7) 1.1544(14) 0.209(8) Uani 1 d . . .
H5DD H 0.5279 1.0290 1.1213 0.080 Uiso 1 calc R . .
H5DE H 0.6091 1.0243 1.1162 0.080 Uiso 1 calc R . .
H5DF H 0.5719 1.0322 1.2200 0.080 Uiso 1 calc R . .
C5P C 0.7585(3) 0.8910(4) 1.2078(6) 0.0732(18) Uani 1 d . . .
O5P O 0.8053(3) 0.8600(4) 1.1751(5) 0.118(2) Uani 1 d . . .
O6 O 0.7582(3) 0.9123(4) 1.3027(4) 0.107(2) Uani 1 d . . .
C6 C 0.8164(5) 0.8958(7) 1.3650(7) 0.121(4) Uani 1 d . . .
H6A H 0.8091 0.9142 1.4309 0.080 Uiso 1 calc R . .
H6C H 0.8577 0.9154 1.3368 0.080 Uiso 1 calc R . .
H6D H 0.8214 0.8467 1.3690 0.080 Uiso 1 calc R . .
O7 O 0.9009(4) 0.9135(4) 0.9662(8) 0.166(3) Uani 1 d . . .
HW1 H 0.054(4) -0.155(4) -0.091(6) 0.080 Uiso 1 d . . .
HW2 H -0.035(4) 0.165(3) 0.108(5) 0.080 Uiso 1 d . . .

loop_
_atom_site_aniso_label
_atom_site_aniso_U_11
_atom_site_aniso_U_22
_atom_site_aniso_U_33
_atom_site_aniso_U_23
_atom_site_aniso_U_13
_atom_site_aniso_U_12
C01 0.143(9) 0.096(6) 0.162(10) 0.005(7) -0.006(8) 0.024(6)
C02 0.195(13) 0.136(10) 0.218(15) -0.088(10) -0.040(12) 0.067(10)
C03 0.33(2) 0.118(8) 0.095(7) -0.010(7) 0.057(11) 0.062(11)
C0 0.136(8) 0.083(5) 0.104(7) -0.034(6) -0.013(6) 0.029(5)
O0 0.088(3) 0.090(4) 0.130(5) -0.039(4) -0.012(4) 0.010(3)
C0P 0.067(4) 0.072(4) 0.076(5) -0.001(4) 0.005(4) 0.006(3)
O0P 0.062(3) 0.094(3) 0.095(4) 0.000(3) 0.008(3) 0.004(2)
N1 0.066(3) 0.068(3) 0.081(4) -0.007(3) -0.006(3) -0.011(3)
C1A 0.053(3) 0.071(4) 0.068(4) 0.006(3) 0.000(3) 0.004(3)
C1B 0.076(4) 0.072(4) 0.066(4) 0.012(3) -0.011(3) -0.003(3)
C1G 0.066(4) 0.064(4) 0.070(4) 0.011(3) 0.002(3) 0.001(3)
C1D2 0.064(4) 0.111(6) 0.080(5) 0.006(5) 0.005(4) 0.005(4)
C1D1 0.075(4) 0.093(5) 0.056(4) 0.011(4) -0.011(3) 0.007(4)
N1E1 0.063(3) 0.095(4) 0.074(4) -0.003(3) 0.007(3) 0.006(3)
C1E2 0.062(4) 0.125(6) 0.071(5) -0.005(5) 0.011(4) 0.020(4)
C1Z2 0.080(5) 0.232(12) 0.065(5) 0.049(7) 0.017(4) 0.023(7)
C1H2 0.114(8) 0.36(2) 0.086(7) 0.097(11) 0.001(7) 0.055(11)
CZ3 0.117(8) 0.36(2) 0.087(8) 0.087(11) 0.026(6) 0.026(12)
C1E3 0.068(5) 0.188(10) 0.099(7) 0.034(7) 0.022(5) 0.022(6)
C1F 0.066(5) 0.171(9) 0.099(7) 0.009(7) -0.012(5) 0.016(5)
O1F 0.070(3) 0.182(6) 0.107(5) 0.008(5) -0.013(3) 0.011(3)
C1P 0.046(3) 0.075(4) 0.084(5) 0.003(4) -0.001(3) 0.003(3)
O1P 0.055(2) 0.077(3) 0.095(3) 0.004(3) -0.006(2) -0.009(2)
N2 0.056(3) 0.082(4) 0.059(3) 0.012(3) -0.005(2) -0.014(3)
C2A 0.064(3) 0.075(4) 0.059(4) 0.016(3) -0.011(3) -0.010(3)
C2B 0.060(4) 0.118(6) 0.066(5) 0.023(4) -0.010(3) -0.016(4)
C2G 0.057(3) 0.122(6) 0.066(5) 0.019(4) -0.005(3) -0.012(4)
C2D2 0.077(5) 0.187(10) 0.080(6) 0.007(7) -0.003(5) -0.008(6)
C2D1 0.069(4) 0.166(9) 0.066(5) 0.013(5) 0.000(4) -0.009(5)
C2E1 0.063(4) 0.198(11) 0.088(6) 0.031(7) 0.010(4) -0.006(5)
C2E2 0.117(8) 0.186(10) 0.063(5) -0.015(6) -0.003(5) -0.006(7)
C2N 0.090(6) 0.201(12) 0.102(8) 0.021(8) 0.025(6) -0.013(7)
C2P 0.056(3) 0.096(5) 0.075(5) 0.013(4) 0.005(3) -0.009(4)
O2P 0.060(3) 0.143(5) 0.091(4) 0.017(3) -0.007(3) -0.022(3)
N3 0.053(3) 0.077(3) 0.086(4) 0.022(3) 0.004(3) -0.004(2)
C3A 0.055(3) 0.088(5) 0.107(6) 0.030(5) 0.015(4) 0.011(3)
C3B 0.069(5) 0.092(6) 0.176(10) -0.029(7) 0.015(6) 0.010(4)
C3G2 0.136(10) 0.154(11) 0.34(2) -0.100(14) 0.103(13) -0.035(8)
C3G1 0.110(8) 0.121(9) 0.258(18) 0.000(10) -0.040(10) 0.014(6)
C3P 0.055(3) 0.090(5) 0.067(4) -0.004(4) 0.012(3) -0.006(3)
O3P 0.047(2) 0.106(4) 0.098(3) 0.005(3) 0.001(2) -0.009(2)
N4 0.054(3) 0.082(4) 0.057(3) 0.005(3) 0.002(2) -0.007(3)
C4A 0.057(3) 0.086(5) 0.061(4) 0.005(4) -0.003(3) -0.010(3)
C4B 0.059(3) 0.088(4) 0.062(4) -0.004(4) 0.005(3) -0.001(3)
C4G 0.058(3) 0.089(5) 0.043(3) 0.010(3) -0.002(3) -0.008(3)
C4D1 0.081(4) 0.088(5) 0.057(4) 0.009(4) -0.013(3) -0.011(4)
C4D2 0.076(4) 0.086(4) 0.055(4) 0.003(4) -0.001(3) -0.005(4)
C4E1 0.102(5) 0.087(5) 0.075(5) -0.007(4) 0.003(4) -0.012(4)
C4E2 0.096(5) 0.096(6) 0.063(5) 0.008(4) 0.005(4) -0.010(4)
C4N 0.112(6) 0.112(6) 0.053(4) 0.018(4) -0.002(4) -0.003(5)
C4P 0.097(5) 0.089(5) 0.025(3) 0.006(3) 0.001(3) -0.004(4)
O4P 0.169(6) 0.110(4) 0.068(3) -0.006(3) 0.012(4) -0.066(4)
N5 0.080(3) 0.068(3) 0.061(3) -0.002(3) -0.002(3) 0.000(3)
C5A 0.069(4) 0.072(4) 0.054(4) 0.003(3) 0.003(3) 0.010(3)
C5B 0.067(4) 0.125(6) 0.064(4) 0.018(4) 0.017(3) 0.013(4)
C5G 0.069(4) 0.155(8) 0.080(5) -0.022(6) -0.007(4) 0.025(5)
C5D2 0.170(13) 0.177(14) 0.28(2) -0.009(14) -0.059(14) 0.097(11)
C5P 0.059(4) 0.103(5) 0.057(4) -0.010(4) 0.002(3) -0.001(4)
O5P 0.083(4) 0.180(6) 0.093(4) -0.034(4) -0.011(3) 0.041(4)
O6 0.078(3) 0.173(6) 0.069(4) -0.025(4) -0.012(3) 0.036(4)
C6 0.090(6) 0.184(10) 0.091(6) -0.004(6) -0.023(5) 0.042(6)
O7 0.136(5) 0.168(7) 0.193(8) 0.015(7) -0.003(6) 0.081(5)

loop_
_geom_bond_atom_site_label_1
_geom_bond_atom_site_label_2
_geom_bond_distance
_geom_bond_site_symmetry_2
_geom_bond_publ_flag
C01 C0 1.476(13) . ?
C01 H01A 0.9600 . ?
C01 H01B 0.9600 . ?
C01 H01C 0.9600 . ?
C02 C0 1.507(15) . ?
C02 H02A 0.9600 . ?
C02 H02B 0.9600 . ?
C02 H02C 0.9600 . ?
C03 C0 1.504(16) . ?
C03 H03A 0.9600 . ?
C03 H03B 0.9600 . ?
C03 H03C 0.9600 . ?
C0 O0 1.482(11) . ?
O0 C0P 1.332(9) . ?
C0P O0P 1.225(8) . ?
C0P N1 1.331(8) . ?
N1 C1A 1.460(8) . ?
N1 H1 0.8600 . ?
C1A C1B 1.525(9) . ?
C1A C1P 1.528(9) . ?
C1A H1A 0.9800 . ?
C1B C1G 1.484(9) . ?
C1B H1BA 0.9700 . ?
C1B H1BB 0.9700 . ?
C1G C1D1 1.317(9) . ?
C1G C1D2 1.429(10) . ?
C1D2 C1E2 1.369(10) . ?
C1D2 C1E3 1.410(11) . ?
C1D1 N1E1 1.410(9) . ?
C1D1 H1DA 0.9300 . ?
N1E1 C1E2 1.386(9) . ?
N1E1 C1F 1.404(10) . ?
C1E2 C1Z2 1.398(12) . ?
C1Z2 C1H2 1.378(15) . ?
C1Z2 H1ZA 0.9300 . ?
C1H2 CZ3 1.397(16) . ?
C1H2 H1HA 0.9300 . ?
CZ3 C1E3 1.402(14) . ?
C1E3 H1EA 0.9300 . ?
C1F O1F 1.222(11) . ?
C1P O1P 1.225(7) . ?
C1P N2 1.362(9) . ?
N2 C2A 1.418(8) . ?
N2 H2 0.8600 . ?
C2A C2B 1.322(10) . ?
C2A C2P 1.503(9) . ?
C2B C2G 1.447(10) . ?
C2B H2B 0.9300 . ?
C2G C2D2 1.382(12) . ?
C2G C2D1 1.418(10) . ?
C2D2 C2E2 1.367(13) . ?
C2D2 H2DB 0.9300 . ?
C2D1 C2E1 1.353(11) . ?
C2D1 H2DA 0.9300 . ?
C2E1 C2N 1.326(13) . ?
C2E1 H2EA 0.9300 . ?
C2E2 C2N 1.365(14) . ?
C2E2 H2EB 0.9300 . ?
C2N H2NA 0.9300 . ?
C2P O2P 1.245(8) . ?
C2P N3 1.321(9) . ?
N3 C3A 1.482(8) . ?
N3 H3 0.8600 . ?
C3A C3P 1.534(10) . ?
C3A C3B 1.559(14) . ?
C3A H3A 0.9800 . ?
C3B C3G1 1.487(15) . ?
C3B C3G2 1.501(14) . ?
C3B H3B 0.9800 . ?
C3G2 H3GA 0.9600 . ?
C3G2 H3GB 0.9600 . ?
C3G2 H3GC 0.9600 . ?
C3G1 C3D 1.45(3) . ?
C3G1 H3GD 0.9700 . ?
C3G1 H3GE 0.9700 . ?
C3P O3P 1.209(7) . ?
C3P N4 1.356(8) . ?
N4 C4A 1.407(8) . ?
N4 H4 0.8600 . ?
C4A C4B 1.381(10) . ?
C4A C4P 1.471(10) . ?
C4B C4G 1.425(9) . ?
C4B H4B 0.9300 . ?
C4G C4D2 1.381(9) . ?
C4G C4D1 1.407(10) . ?
C4D1 C4E1 1.415(10) . ?
C4D1 H4DA 0.9300 . ?
C4D2 C4E2 1.401(11) . ?
C4D2 H4DB 0.9300 . ?
C4E1 C4N 1.389(11) . ?
C4E1 H4EA 0.9300 . ?
C4E2 C4N 1.384(12) . ?
C4E2 H4EB 0.9300 . ?
C4N H4N 0.9300 . ?
C4P O4P 1.220(9) . ?
C4P N5 1.346(8) . ?
N5 C5A 1.444(8) . ?
N5 H5 0.8600 . ?
C5A C5P 1.490(9) . ?
C5A C5B 1.552(9) . ?
C5A H5A 0.9800 . ?
C5B C5G 1.497(11) . ?
C5B H5BA 0.9700 . ?
C5B H5BB 0.9700 . ?
C5G C5D2 1.491(16) . ?
C5G C5D1 1.586(18) . ?
C5G H5GA 0.9800 . ?
C5D2 H5DD 0.9600 . ?
C5D2 H5DE 0.9600 . ?
C5D2 H5DF 0.9600 . ?
C5P O5P 1.169(8) . ?
C5P O6 1.332(9) . ?
O6 C6 1.433(9) . ?
C6 H6A 0.9600 . ?
C6 H6C 0.9600 . ?
C6 H6D 0.9600 . ?

loop_
_cod_related_entry_id
_cod_related_entry_database
_cod_related_entry_code
1 ChemSpider 30653809
